data_4324868
loop_
_publ_author_name
'Shuanming Zhang'
'Roberto Pattacini'
'Pierre Braunstein'

_publ_contact_author_address
;Laboratoire de Chimie de Coordination
UMR 7177 CNRS
Universit\'e de Strasbourg
Institut Le Bel - 4 rue Blaise Pascal, 
CS 90032, F-67081 STRASBOURG cedex
France
;
_publ_contact_author_email braunst@chimie.u-strasbg.fr
_publ_contact_author_fax '+33 (0)3 68 85 13 22'
_publ_contact_author_name 'Dr. Pierre Braunstein'
_publ_contact_author_phone '+33 (0)3 68 85 13 08'
_publ_section_title
;
 Unexpected Metal-Induced Isomerisms and Phosphoryl Migrations in Pt(II)
 and Pd(II) Complexes of the Functional Phosphine
 2-(Bis(diphenylphosphino)methyl)-oxazoline
;
_journal_name_full 'Inorganic Chemistry'
_journal_page_first 3511
_journal_page_last 3522
_journal_paper_doi 10.1021/ic1024422
_journal_volume 50
_journal_year 2011
_chemical_formula_sum 'C57 H50 Cl2 N2 O2 P4 Pt'
_chemical_formula_weight 1184.86
_space_group_IT_number 14
_symmetry_cell_setting monoclinic
_symmetry_Int_Tables_number 14
_symmetry_space_group_name_Hall '-P 2ybc'
_symmetry_space_group_name_H-M 'P 1 21/c 1'
_atom_sites_solution_hydrogens geom
_atom_sites_solution_primary direct
_atom_sites_solution_secondary difmap
_audit_creation_method SHELXL-97
_cell_angle_alpha 90.00
_cell_angle_beta 128.311(2)
_cell_angle_gamma 90.00
_cell_formula_units_Z 4
_cell_length_a 18.8057(5)
_cell_length_b 12.9167(2)
_cell_length_c 26.3580(6)
_cell_measurement_reflns_used 9283
_cell_measurement_temperature 173(2)
_cell_measurement_theta_max 27.485
_cell_measurement_theta_min 0.998
_cell_volume 5023.8(2)
_computing_cell_refinement 'HKL Scalepack (Otwinowski & Minor 1997)'
_computing_data_reduction 'HKL Denzo and Scalepack (Otwinowski & Minor 1997)'
_computing_molecular_graphics ORTEP-3
_computing_publication_material PLATON
_computing_structure_refinement 'SHELXL-97 (Sheldrick, 1997)'
_computing_structure_solution 'SHELXS-97 (Sheldrick, 1997)'
_diffrn_ambient_temperature 173(2)
_diffrn_detector_area_resol_mean 9
_diffrn_measured_fraction_theta_full 0.999
_diffrn_measured_fraction_theta_max 0.999
_diffrn_measurement_device_type KappaCCD
_diffrn_measurement_method CCD
_diffrn_radiation_monochromator graphite
_diffrn_radiation_probe x-ray
_diffrn_radiation_type MoK\a
_diffrn_radiation_wavelength 0.71073
_diffrn_reflns_av_R_equivalents 0.0454
_diffrn_reflns_av_sigmaI/netI 0.0878
_diffrn_reflns_limit_h_max 24
_diffrn_reflns_limit_h_min -24
_diffrn_reflns_limit_k_max 16
_diffrn_reflns_limit_k_min -16
_diffrn_reflns_limit_l_max 34
_diffrn_reflns_limit_l_min -34
_diffrn_reflns_number 20068
_diffrn_reflns_theta_full 27.48
_diffrn_reflns_theta_max 27.48
_diffrn_reflns_theta_min 1.38
_diffrn_source 'fine-focus sealed tube'
_exptl_absorpt_coefficient_mu 3.072
_exptl_absorpt_correction_T_max 0.802
_exptl_absorpt_correction_T_min 0.640
_exptl_absorpt_correction_type multi-scan
_exptl_absorpt_process_details 'L. Spek, J. Appl.Cryst. 2003, 36, 7, B. Blessing, Acta Cryst, 1995, A51, 33'
_exptl_crystal_colour colorless
_exptl_crystal_density_diffrn 1.567
_exptl_crystal_description plate
_exptl_crystal_F_000 2376
_exptl_crystal_size_max 0.15
_exptl_crystal_size_mid 0.10
_exptl_crystal_size_min 0.05
_refine_diff_density_max 1.022
_refine_diff_density_min -3.133
_refine_diff_density_rms 0.376
_refine_ls_extinction_method none
_refine_ls_goodness_of_fit_ref 0.989
_refine_ls_hydrogen_treatment constr
_refine_ls_matrix_type full
_refine_ls_number_parameters 631
_refine_ls_number_reflns 11501
_refine_ls_number_restraints 0
_refine_ls_restrained_S_all 0.989
_refine_ls_R_factor_all 0.0853
_refine_ls_R_factor_gt 0.0417
_refine_ls_shift/su_max 0.002
_refine_ls_shift/su_mean 0.000
_refine_ls_structure_factor_coef Fsqd
_refine_ls_weighting_details 'calc w=1/[\s^2^(Fo^2^)+(0.0718P)^2^+0.0000P] where P=(Fo^2^+2Fc^2^)/3'
_refine_ls_weighting_scheme calc
_refine_ls_wR_factor_gt 0.0921
_refine_ls_wR_factor_ref 0.1324
_reflns_number_gt 7770
_reflns_number_total 11501
_reflns_threshold_expression >2sigma(I)
_cod_data_source_file ic1024422_si_003_4.cif
_cod_data_source_block compound8
_cod_original_sg_symbol_H-M 'P 21/c'
_cod_database_code 4324868

loop_
_symmetry_equiv_pos_as_xyz
'x, y, z'
'-x, y+1/2, -z+1/2'
'-x, -y, -z'
'x, -y-1/2, z-1/2'

loop_
_atom_site_label
_atom_site_type_symbol
_atom_site_fract_x
_atom_site_fract_y
_atom_site_fract_z
_atom_site_U_iso_or_equiv
_atom_site_adp_type
_atom_site_occupancy
_atom_site_symmetry_multiplicity
_atom_site_calc_flag
_atom_site_refinement_flags
_atom_site_disorder_assembly
_atom_site_disorder_group
Pt1 Pt 0.238477(14) 0.761276(15) 0.733906(11) 0.02173(8) Uani 1 1 d . . .
P1 P 0.15109(10) 0.84185(11) 0.75414(8) 0.0242(3) Uani 1 1 d . . .
P2 P 0.08711(10) 0.73685(11) 0.64640(8) 0.0243(3) Uani 1 1 d . . .
P3 P 0.38681(10) 0.78769(11) 0.82591(7) 0.0233(3) Uani 1 1 d . . .
P4 P 0.57155(11) 0.74687(12) 0.85626(9) 0.0337(4) Uani 1 1 d . . .
N1 N -0.1163(3) 0.8025(4) 0.6015(3) 0.0401(14) Uani 1 1 d . . .
N2 N 0.3047(3) 0.6896(3) 0.7047(2) 0.0249(11) Uani 1 1 d . . .
O1 O -0.0504(3) 0.9071(3) 0.6894(2) 0.0466(12) Uani 1 1 d . . .
O2 O 0.4301(3) 0.6364(3) 0.71957(19) 0.0294(10) Uani 1 1 d . . .
C1 C 0.0474(4) 0.8054(4) 0.6820(3) 0.0277(13) Uani 1 1 d . . .
C2 C -0.0430(4) 0.8352(4) 0.6552(3) 0.0321(15) Uani 1 1 d . . .
C3 C -0.1906(5) 0.8632(6) 0.5930(4) 0.062(2) Uani 1 1 d . . .
H3A H -0.2182 0.9098 0.5564 0.074 Uiso 1 1 calc R . .
H3B H -0.2369 0.8174 0.5858 0.074 Uiso 1 1 calc R . .
C4 C -0.1469(5) 0.9227(5) 0.6541(4) 0.050(2) Uani 1 1 d . . .
H4A H -0.1623 0.9956 0.6452 0.060 Uiso 1 1 calc R . .
H4B H -0.1660 0.8966 0.6785 0.060 Uiso 1 1 calc R . .
C5 C 0.1657(4) 0.9824(4) 0.7624(3) 0.0278(13) Uani 1 1 d . . .
C6 C 0.2036(4) 1.0301(4) 0.7377(3) 0.0341(15) Uani 1 1 d . . .
H6 H 0.2237 0.9901 0.7195 0.041 Uiso 1 1 calc R . .
C7 C 0.2124(5) 1.1372(5) 0.7394(4) 0.0446(18) Uani 1 1 d . . .
H7 H 0.2380 1.1682 0.7222 0.053 Uiso 1 1 calc R . .
C8 C 0.1834(5) 1.1968(5) 0.7662(4) 0.0484(19) Uani 1 1 d . . .
H8 H 0.1891 1.2684 0.7674 0.058 Uiso 1 1 calc R . .
C9 C 0.1458(5) 1.1503(5) 0.7914(4) 0.0479(19) Uani 1 1 d . . .
H9 H 0.1264 1.1910 0.8099 0.058 Uiso 1 1 calc R . .
C10 C 0.1364(4) 1.0440(5) 0.7898(3) 0.0386(16) Uani 1 1 d . . .
H10 H 0.1106 1.0135 0.8069 0.046 Uiso 1 1 calc R . .
C11 C 0.1576(4) 0.8005(4) 0.8233(3) 0.0278(13) Uani 1 1 d . . .
C12 C 0.2243(4) 0.8377(5) 0.8855(3) 0.0368(16) Uani 1 1 d . . .
H12 H 0.2646 0.8881 0.8921 0.044 Uiso 1 1 calc R . .
C13 C 0.2307(5) 0.8000(6) 0.9374(3) 0.0467(18) Uani 1 1 d . . .
H13 H 0.2760 0.8243 0.9789 0.056 Uiso 1 1 calc R . .
C14 C 0.1702(6) 0.7267(6) 0.9279(4) 0.051(2) Uani 1 1 d . . .
H14 H 0.1744 0.7021 0.9628 0.061 Uiso 1 1 calc R . .
C15 C 0.1046(5) 0.6905(5) 0.8674(4) 0.0452(18) Uani 1 1 d . . .
H15 H 0.0645 0.6403 0.8613 0.054 Uiso 1 1 calc R . .
C16 C 0.0966(5) 0.7270(5) 0.8150(4) 0.0377(16) Uani 1 1 d . . .
H16 H 0.0504 0.7025 0.7738 0.045 Uiso 1 1 calc R . .
C17 C 0.0464(4) 0.7912(4) 0.5688(3) 0.0282(13) Uani 1 1 d . . .
C18 C 0.1052(4) 0.8468(4) 0.5645(3) 0.0333(15) Uani 1 1 d . . .
H18 H 0.1657 0.8525 0.6006 0.040 Uiso 1 1 calc R . .
C19 C 0.0753(5) 0.8945(5) 0.5067(3) 0.0409(17) Uani 1 1 d . . .
H19 H 0.1155 0.9324 0.5046 0.049 Uiso 1 1 calc R . .
C20 C -0.0135(5) 0.8852(5) 0.4533(3) 0.0410(17) Uani 1 1 d . . .
H20 H -0.0335 0.9158 0.4146 0.049 Uiso 1 1 calc R . .
C21 C -0.0730(5) 0.8312(5) 0.4566(3) 0.0414(17) Uani 1 1 d . . .
H21 H -0.1335 0.8264 0.4201 0.050 Uiso 1 1 calc R . .
C22 C -0.0444(4) 0.7836(5) 0.5134(3) 0.0364(16) Uani 1 1 d . . .
H22 H -0.0855 0.7464 0.5149 0.044 Uiso 1 1 calc R . .
C23 C 0.0529(4) 0.6012(4) 0.6303(3) 0.0274(13) Uani 1 1 d . . .
C24 C 0.0560(4) 0.5438(4) 0.5873(3) 0.0306(14) Uani 1 1 d . . .
H24 H 0.0685 0.5763 0.5622 0.037 Uiso 1 1 calc R . .
C25 C 0.0405(4) 0.4375(5) 0.5818(3) 0.0372(16) Uani 1 1 d . . .
H25 H 0.0429 0.3994 0.5529 0.045 Uiso 1 1 calc R . .
C26 C 0.0217(4) 0.3879(5) 0.6186(3) 0.0408(17) Uani 1 1 d . . .
H26 H 0.0111 0.3169 0.6144 0.049 Uiso 1 1 calc R . .
C27 C 0.0188(5) 0.4443(5) 0.6614(4) 0.0414(17) Uani 1 1 d . . .
H27 H 0.0065 0.4114 0.6866 0.050 Uiso 1 1 calc R . .
C28 C 0.0342(4) 0.5502(5) 0.6673(3) 0.0380(16) Uani 1 1 d . . .
H28 H 0.0320 0.5877 0.6964 0.046 Uiso 1 1 calc R . .
C29 C 0.4511(4) 0.7376(4) 0.8035(3) 0.0247(13) Uani 1 1 d . . .
C30 C 0.3950(4) 0.6892(4) 0.7437(3) 0.0242(13) Uani 1 1 d . . .
C31 C 0.2701(4) 0.6262(4) 0.6475(3) 0.0278(14) Uani 1 1 d . . .
H31A H 0.2281 0.6651 0.6080 0.033 Uiso 1 1 calc R . .
H31B H 0.2400 0.5645 0.6467 0.033 Uiso 1 1 calc R . .
C32 C 0.3552(4) 0.5986(5) 0.6557(3) 0.0321(15) Uani 1 1 d . . .
H32A H 0.3597 0.5242 0.6530 0.039 Uiso 1 1 calc R . .
H32B H 0.3551 0.6317 0.6227 0.039 Uiso 1 1 calc R . .
C33 C 0.4212(4) 0.9206(4) 0.8536(3) 0.0244(13) Uani 1 1 d . . .
C34 C 0.4426(4) 0.9851(4) 0.8225(3) 0.0303(14) Uani 1 1 d . . .
H34 H 0.4458 0.9579 0.7914 0.036 Uiso 1 1 calc R . .
C35 C 0.4590(4) 1.0888(4) 0.8375(3) 0.0333(15) Uani 1 1 d . . .
H35 H 0.4718 1.1312 0.8155 0.040 Uiso 1 1 calc R . .
C36 C 0.4566(4) 1.1307(5) 0.8846(3) 0.0386(16) Uani 1 1 d . . .
H36 H 0.4681 1.2008 0.8947 0.046 Uiso 1 1 calc R . .
C37 C 0.4371(4) 1.0673(5) 0.9164(3) 0.0368(16) Uani 1 1 d . . .
H37 H 0.4357 1.0946 0.9484 0.044 Uiso 1 1 calc R . .
C38 C 0.4195(4) 0.9633(4) 0.9013(3) 0.0309(14) Uani 1 1 d . . .
H38 H 0.4065 0.9214 0.9232 0.037 Uiso 1 1 calc R . .
C39 C 0.4171(4) 0.7184(4) 0.8971(3) 0.0286(14) Uani 1 1 d . . .
C40 C 0.3564(4) 0.6486(5) 0.8923(3) 0.0337(15) Uani 1 1 d . . .
H40 H 0.2995 0.6391 0.8528 0.040 Uiso 1 1 calc R . .
C41 C 0.3797(5) 0.5940(5) 0.9452(3) 0.0412(17) Uani 1 1 d . . .
H41 H 0.3389 0.5476 0.9414 0.049 Uiso 1 1 calc R . .
C42 C 0.4641(5) 0.6080(5) 1.0043(3) 0.0416(17) Uani 1 1 d . . .
H42 H 0.4797 0.5712 1.0403 0.050 Uiso 1 1 calc R . .
C43 C 0.5254(5) 0.6762(5) 1.0103(3) 0.0382(16) Uani 1 1 d . . .
H43 H 0.5821 0.6851 1.0502 0.046 Uiso 1 1 calc R . .
C44 C 0.5025(4) 0.7316(4) 0.9568(3) 0.0316(14) Uani 1 1 d . . .
H44 H 0.5439 0.7773 0.9608 0.038 Uiso 1 1 calc R . .
C45 C 0.6145(4) 0.6133(5) 0.8695(3) 0.0371(16) Uani 1 1 d . . .
C46 C 0.6243(5) 0.5563(6) 0.9183(4) 0.0499(19) Uani 1 1 d . . .
H46 H 0.6070 0.5855 0.9414 0.060 Uiso 1 1 calc R . .
C47 C 0.6599(5) 0.4560(6) 0.9333(3) 0.052(2) Uani 1 1 d . . .
H47 H 0.6680 0.4199 0.9670 0.062 Uiso 1 1 calc R . .
C48 C 0.6823(5) 0.4122(5) 0.8989(4) 0.0475(19) Uani 1 1 d . . .
H48 H 0.7035 0.3443 0.9078 0.057 Uiso 1 1 calc R . .
C49 C 0.6744(4) 0.4663(5) 0.8504(3) 0.0419(17) Uani 1 1 d . . .
H49 H 0.6914 0.4357 0.8274 0.050 Uiso 1 1 calc R . .
C50 C 0.6409(5) 0.5668(5) 0.8361(3) 0.0395(16) Uani 1 1 d . . .
H50 H 0.6361 0.6034 0.8037 0.047 Uiso 1 1 calc R . .
C51 C 0.6027(4) 0.8030(5) 0.8077(3) 0.0383(16) Uani 1 1 d . . .
C52 C 0.5421(5) 0.8446(5) 0.7470(4) 0.0434(17) Uani 1 1 d . . .
H52 H 0.4803 0.8387 0.7261 0.052 Uiso 1 1 calc R . .
C53 C 0.5709(6) 0.8954(5) 0.7158(4) 0.052(2) Uani 1 1 d . . .
H53 H 0.5279 0.9245 0.6752 0.062 Uiso 1 1 calc R . .
C54 C 0.6594(6) 0.9034(6) 0.7432(5) 0.064(2) Uani 1 1 d . . .
H54 H 0.6783 0.9356 0.7218 0.076 Uiso 1 1 calc R . .
C55 C 0.7218(6) 0.8615(6) 0.8047(5) 0.063(3) Uani 1 1 d . . .
H55 H 0.7834 0.8659 0.8248 0.076 Uiso 1 1 calc R . .
C56 C 0.6938(5) 0.8136(5) 0.8364(4) 0.049(2) Uani 1 1 d . . .
H56 H 0.7370 0.7879 0.8779 0.059 Uiso 1 1 calc R . .
C57A C 0.7981(12) 0.5645(13) 0.5409(9) 0.043(4) Uani 0.50 1 d P A 2
H57A H 0.8314 0.5136 0.5752 0.051 Uiso 0.50 1 calc PR A 2
H57B H 0.8293 0.6300 0.5589 0.051 Uiso 0.50 1 calc PR A 2
C57B C 0.7613(16) 0.6056(19) 0.5122(12) 0.089(8) Uani 0.50 1 d P A 1
H57C H 0.8066 0.6166 0.5583 0.107 Uiso 0.50 1 calc PR A 1
H57D H 0.7435 0.6726 0.4911 0.107 Uiso 0.50 1 calc PR A 1
Cl1A Cl 0.6958(7) 0.5770(8) 0.5228(5) 0.088(3) Uani 0.50 1 d P A 2
Cl1B Cl 0.6670(6) 0.5442(7) 0.4968(4) 0.0628(19) Uani 0.50 1 d P A 1
Cl2 Cl 0.80813(15) 0.53086(18) 0.48385(11) 0.0695(6) Uani 1 1 d . . .

loop_
_atom_site_aniso_label
_atom_site_aniso_U_11
_atom_site_aniso_U_22
_atom_site_aniso_U_33
_atom_site_aniso_U_23
_atom_site_aniso_U_13
_atom_site_aniso_U_12
Pt1 0.01864(13) 0.02313(13) 0.02416(14) -0.00310(10) 0.01363(11) -0.00040(9)
P1 0.0227(8) 0.0239(7) 0.0295(9) -0.0022(6) 0.0179(7) 0.0013(6)
P2 0.0195(8) 0.0261(7) 0.0249(8) -0.0024(6) 0.0125(7) -0.0022(6)
P3 0.0202(8) 0.0253(7) 0.0239(8) -0.0038(7) 0.0134(7) 0.0001(6)
P4 0.0235(9) 0.0426(10) 0.0311(9) -0.0084(7) 0.0149(8) 0.0018(7)
N1 0.019(3) 0.047(3) 0.044(4) -0.006(3) 0.014(3) -0.004(2)
N2 0.025(3) 0.026(2) 0.026(3) -0.006(2) 0.017(2) 0.001(2)
O1 0.039(3) 0.042(3) 0.066(4) -0.004(2) 0.036(3) 0.006(2)
O2 0.022(2) 0.036(2) 0.032(2) -0.0122(19) 0.018(2) 0.0004(17)
C1 0.023(3) 0.030(3) 0.032(4) -0.002(3) 0.018(3) 0.000(2)
C2 0.026(4) 0.028(3) 0.048(4) 0.003(3) 0.025(3) 0.001(3)
C3 0.023(4) 0.064(5) 0.076(6) 0.011(5) 0.020(4) 0.014(3)
C4 0.036(4) 0.033(4) 0.092(7) 0.013(4) 0.045(5) 0.012(3)
C5 0.020(3) 0.026(3) 0.033(4) 0.000(3) 0.014(3) 0.001(2)
C6 0.036(4) 0.032(3) 0.037(4) 0.002(3) 0.024(3) 0.003(3)
C7 0.054(5) 0.033(4) 0.059(5) 0.007(3) 0.041(4) 0.001(3)
C8 0.053(5) 0.030(3) 0.073(6) 0.002(4) 0.044(5) 0.003(3)
C9 0.056(5) 0.032(4) 0.063(5) -0.012(3) 0.041(5) 0.001(3)
C10 0.037(4) 0.036(3) 0.058(5) -0.006(3) 0.037(4) 0.002(3)
C11 0.024(3) 0.031(3) 0.034(4) 0.004(3) 0.021(3) 0.009(3)
C12 0.033(4) 0.044(4) 0.042(4) 0.005(3) 0.027(4) 0.008(3)
C13 0.048(5) 0.063(5) 0.028(4) 0.009(4) 0.023(4) 0.017(4)
C14 0.072(6) 0.048(4) 0.064(6) 0.019(4) 0.057(5) 0.017(4)
C15 0.060(5) 0.036(4) 0.060(5) 0.007(4) 0.048(5) 0.005(3)
C16 0.045(4) 0.032(3) 0.051(4) 0.002(3) 0.037(4) 0.004(3)
C17 0.031(4) 0.024(3) 0.029(3) 0.003(3) 0.018(3) 0.003(3)
C18 0.030(4) 0.037(3) 0.035(4) 0.000(3) 0.021(3) -0.001(3)
C19 0.043(4) 0.039(4) 0.050(5) 0.004(3) 0.034(4) 0.002(3)
C20 0.045(5) 0.037(4) 0.032(4) 0.007(3) 0.018(4) 0.006(3)
C21 0.033(4) 0.040(4) 0.029(4) 0.001(3) 0.008(3) -0.005(3)
C22 0.030(4) 0.034(3) 0.038(4) -0.002(3) 0.017(3) -0.008(3)
C23 0.018(3) 0.028(3) 0.029(3) 0.000(3) 0.012(3) 0.001(2)
C24 0.030(4) 0.031(3) 0.031(4) -0.004(3) 0.019(3) -0.004(3)
C25 0.036(4) 0.036(4) 0.034(4) -0.008(3) 0.019(3) -0.002(3)
C26 0.037(4) 0.032(3) 0.047(5) -0.002(3) 0.023(4) -0.004(3)
C27 0.054(5) 0.028(3) 0.058(5) 0.001(3) 0.043(4) -0.005(3)
C28 0.040(4) 0.038(4) 0.048(4) -0.004(3) 0.033(4) -0.002(3)
C29 0.017(3) 0.030(3) 0.026(3) -0.007(3) 0.013(3) -0.001(2)
C30 0.024(3) 0.023(3) 0.028(3) -0.002(3) 0.017(3) 0.001(2)
C31 0.027(3) 0.025(3) 0.032(4) -0.007(3) 0.019(3) 0.000(2)
C32 0.030(4) 0.034(3) 0.028(4) -0.008(3) 0.015(3) 0.002(3)
C33 0.018(3) 0.023(3) 0.027(3) -0.006(3) 0.012(3) -0.001(2)
C34 0.029(3) 0.029(3) 0.037(4) -0.001(3) 0.023(3) 0.001(3)
C35 0.038(4) 0.030(3) 0.046(4) 0.002(3) 0.033(4) 0.000(3)
C36 0.048(4) 0.027(3) 0.048(4) -0.008(3) 0.033(4) -0.008(3)
C37 0.047(4) 0.031(3) 0.041(4) -0.013(3) 0.031(4) -0.007(3)
C38 0.037(4) 0.029(3) 0.030(4) -0.005(3) 0.023(3) -0.005(3)
C39 0.032(4) 0.021(3) 0.035(4) 0.003(3) 0.022(3) 0.009(2)
C40 0.032(4) 0.035(3) 0.034(4) 0.001(3) 0.020(3) 0.002(3)
C41 0.053(5) 0.032(3) 0.049(5) 0.008(3) 0.037(4) 0.001(3)
C42 0.050(5) 0.043(4) 0.034(4) 0.011(3) 0.027(4) 0.015(3)
C43 0.041(4) 0.040(4) 0.027(4) 0.000(3) 0.018(3) 0.008(3)
C44 0.029(4) 0.034(3) 0.033(4) -0.006(3) 0.020(3) 0.000(3)
C45 0.030(4) 0.045(4) 0.036(4) -0.003(3) 0.021(3) 0.005(3)
C46 0.046(5) 0.068(5) 0.041(4) 0.004(4) 0.029(4) 0.020(4)
C47 0.060(5) 0.062(5) 0.040(4) 0.026(4) 0.034(4) 0.031(4)
C48 0.040(4) 0.046(4) 0.053(5) 0.018(4) 0.028(4) 0.016(3)
C49 0.035(4) 0.049(4) 0.043(4) 0.003(3) 0.025(4) 0.014(3)
C50 0.047(4) 0.043(4) 0.030(4) 0.003(3) 0.024(4) 0.006(3)
C51 0.026(4) 0.038(4) 0.047(4) -0.011(3) 0.021(3) 0.000(3)
C52 0.043(4) 0.039(4) 0.052(5) -0.006(3) 0.032(4) 0.000(3)
C53 0.061(6) 0.045(4) 0.061(5) -0.001(4) 0.043(5) -0.008(4)
C54 0.064(6) 0.046(4) 0.100(8) -0.013(5) 0.061(6) -0.009(4)
C55 0.052(5) 0.046(4) 0.112(8) -0.026(5) 0.061(6) -0.015(4)
C56 0.036(4) 0.041(4) 0.076(6) -0.024(4) 0.037(4) -0.012(3)
C57A 0.042(11) 0.037(10) 0.046(12) 0.000(7) 0.025(10) -0.001(7)
C57B 0.10(2) 0.078(18) 0.09(2) -0.024(14) 0.057(19) -0.010(13)
Cl1A 0.062(6) 0.104(8) 0.114(9) 0.050(5) 0.062(6) 0.030(4)
Cl1B 0.048(5) 0.074(5) 0.074(5) 0.023(3) 0.042(4) 0.020(3)
Cl2 0.0531(13) 0.0891(16) 0.0664(15) -0.0265(12) 0.0371(12) -0.0168(11)

loop_
_atom_type_symbol
_atom_type_description
_atom_type_scat_dispersion_real
_atom_type_scat_dispersion_imag
_atom_type_scat_source
Pt Pt -1.7033 8.3905 'International Tables Vol C Tables 4.2.6.8 and 6.1.1.4'
P P 0.1023 0.0942 'International Tables Vol C Tables 4.2.6.8 and 6.1.1.4'
N N 0.0061 0.0033 'International Tables Vol C Tables 4.2.6.8 and 6.1.1.4'
O O 0.0106 0.0060 'International Tables Vol C Tables 4.2.6.8 and 6.1.1.4'
C C 0.0033 0.0016 'International Tables Vol C Tables 4.2.6.8 and 6.1.1.4'
Cl Cl 0.1484 0.1585 'International Tables Vol C Tables 4.2.6.8 and 6.1.1.4'
H H 0.0000 0.0000 'International Tables Vol C Tables 4.2.6.8 and 6.1.1.4'

loop_
_geom_angle_atom_site_label_1
_geom_angle_atom_site_label_2
_geom_angle_atom_site_label_3
_geom_angle
N2 Pt1 P1 173.43(13)
N2 Pt1 P2 102.83(14)
P1 Pt1 P2 71.05(6)
N2 Pt1 P3 80.93(13)
P1 Pt1 P3 105.26(5)
P2 Pt1 P3 175.99(5)
C1 P1 C5 112.4(3)
C1 P1 C11 110.2(3)
C5 P1 C11 105.0(3)
C1 P1 Pt1 95.90(19)
C5 P1 Pt1 114.0(2)
C11 P1 Pt1 119.30(18)
C5 P1 P2 124.5(2)
C11 P1 P2 128.3(2)
Pt1 P1 P2 55.34(5)
C1 P2 C17 112.5(3)
C1 P2 C23 113.7(3)
C17 P2 C23 105.5(3)
C1 P2 Pt1 93.8(2)
C17 P2 Pt1 117.8(2)
C23 P2 Pt1 113.61(19)
C17 P2 P1 126.69(19)
C23 P2 P1 126.6(2)
Pt1 P2 P1 53.61(5)
C29 P3 C33 109.5(3)
C29 P3 C39 108.8(3)
C33 P3 C39 104.1(3)
C29 P3 Pt1 103.0(2)
C33 P3 Pt1 117.09(19)
C39 P3 Pt1 114.2(2)
C29 P4 C45 106.3(3)
C29 P4 C51 106.3(3)
C45 P4 C51 102.0(3)
C2 N1 C3 104.9(6)
C30 N2 C31 109.5(4)
C30 N2 Pt1 119.5(4)
C31 N2 Pt1 130.8(4)
C2 O1 C4 105.8(5)
C30 O2 C32 108.1(4)
C2 C1 P1 130.4(5)
C2 C1 P2 129.8(5)
P1 C1 P2 99.2(3)
N1 C2 O1 118.2(5)
N1 C2 C1 125.9(6)
O1 C2 C1 115.8(5)
C4 C3 N1 105.7(6)
C4 C3 H3A 110.6
N1 C3 H3A 110.6
C4 C3 H3B 110.6
N1 C3 H3B 110.6
H3A C3 H3B 108.7
O1 C4 C3 104.6(5)
O1 C4 H4A 110.8
C3 C4 H4A 110.8
O1 C4 H4B 110.8
C3 C4 H4B 110.8
H4A C4 H4B 108.9
C6 C5 C10 118.4(5)
C6 C5 P1 118.2(5)
C10 C5 P1 123.3(5)
C5 C6 C7 121.1(6)
C5 C6 H6 119.4
C7 C6 H6 119.4
C8 C7 C6 120.0(6)
C8 C7 H7 120.0
C6 C7 H7 120.0
C7 C8 C9 119.7(6)
C7 C8 H8 120.2
C9 C8 H8 120.2
C8 C9 C10 120.8(6)
C8 C9 H9 119.6
C10 C9 H9 119.6
C9 C10 C5 120.0(6)
C9 C10 H10 120.0
C5 C10 H10 120.0
C12 C11 C16 118.2(6)
C12 C11 P1 121.7(5)
C16 C11 P1 120.0(5)
C13 C12 C11 120.2(6)
C13 C12 H12 119.9
C11 C12 H12 119.9
C14 C13 C12 120.3(7)
C14 C13 H13 119.8
C12 C13 H13 119.8
C15 C14 C13 119.8(7)
C15 C14 H14 120.1
C13 C14 H14 120.1
C14 C15 C16 121.0(7)
C14 C15 H15 119.5
C16 C15 H15 119.5
C15 C16 C11 120.4(7)
C15 C16 H16 119.8
C11 C16 H16 119.8
C18 C17 C22 118.2(6)
C18 C17 P2 119.5(5)
C22 C17 P2 122.3(5)
C17 C18 C19 121.1(6)
C17 C18 H18 119.4
C19 C18 H18 119.4
C20 C19 C18 119.5(6)
C20 C19 H19 120.3
C18 C19 H19 120.3
C21 C20 C19 120.4(7)
C21 C20 H20 119.8
C19 C20 H20 119.8
C20 C21 C22 120.8(6)
C20 C21 H21 119.6
C22 C21 H21 119.6
C21 C22 C17 120.0(6)
C21 C22 H22 120.0
C17 C22 H22 120.0
C24 C23 C28 118.5(5)
C24 C23 P2 121.0(5)
C28 C23 P2 120.0(5)
C23 C24 C25 120.0(6)
C23 C24 H24 120.0
C25 C24 H24 120.0
C26 C25 C24 120.9(6)
C26 C25 H25 119.6
C24 C25 H25 119.6
C27 C26 C25 119.4(6)
C27 C26 H26 120.3
C25 C26 H26 120.3
C26 C27 C28 120.1(6)
C26 C27 H27 119.9
C28 C27 H27 119.9
C27 C28 C23 121.1(6)
C27 C28 H28 119.5
C23 C28 H28 119.5
C30 C29 P3 110.4(4)
C30 C29 P4 128.3(4)
P3 C29 P4 121.2(3)
N2 C30 O2 113.5(5)
N2 C30 C29 125.6(5)
O2 C30 C29 120.9(5)
N2 C31 C32 103.1(5)
N2 C31 H31A 111.1
C32 C31 H31A 111.1
N2 C31 H31B 111.1
C32 C31 H31B 111.1
H31A C31 H31B 109.1
O2 C32 C31 105.4(4)
O2 C32 H32A 110.7
C31 C32 H32A 110.7
O2 C32 H32B 110.7
C31 C32 H32B 110.7
H32A C32 H32B 108.8
C38 C33 C34 118.1(5)
C38 C33 P3 122.4(4)
C34 C33 P3 119.3(4)
C35 C34 C33 120.7(6)
C35 C34 H34 119.7
C33 C34 H34 119.7
C34 C35 C36 120.8(6)
C34 C35 H35 119.6
C36 C35 H35 119.6
C37 C36 C35 119.0(6)
C37 C36 H36 120.5
C35 C36 H36 120.5
C36 C37 C38 120.6(6)
C36 C37 H37 119.7
C38 C37 H37 119.7
C37 C38 C33 120.8(6)
C37 C38 H38 119.6
C33 C38 H38 119.6
C40 C39 C44 119.0(6)
C40 C39 P3 120.5(5)
C44 C39 P3 120.5(5)
C41 C40 C39 120.8(6)
C41 C40 H40 119.6
C39 C40 H40 119.6
C40 C41 C42 119.9(6)
C40 C41 H41 120.0
C42 C41 H41 120.0
C43 C42 C41 120.4(6)
C43 C42 H42 119.8
C41 C42 H42 119.8
C42 C43 C44 120.1(6)
C42 C43 H43 120.0
C44 C43 H43 120.0
C43 C44 C39 119.8(6)
C43 C44 H44 120.1
C39 C44 H44 120.1
C50 C45 C46 117.6(6)
C50 C45 P4 124.9(5)
C46 C45 P4 117.5(5)
C45 C46 C47 121.1(6)
C45 C46 H46 119.4
C47 C46 H46 119.4
C48 C47 C46 119.8(7)
C48 C47 H47 120.1
C46 C47 H47 120.1
C47 C48 C49 120.9(6)
C47 C48 H48 119.6
C49 C48 H48 119.6
C48 C49 C50 119.6(6)
C48 C49 H49 120.2
C50 C49 H49 120.2
C45 C50 C49 120.9(6)
C45 C50 H50 119.5
C49 C50 H50 119.5
C52 C51 C56 116.8(7)
C52 C51 P4 124.6(5)
C56 C51 P4 118.3(6)
C51 C52 C53 121.6(7)
C51 C52 H52 119.2
C53 C52 H52 119.2
C54 C53 C52 121.5(8)
C54 C53 H53 119.3
C52 C53 H53 119.3
C53 C54 C55 117.6(8)
C53 C54 H54 121.2
C55 C54 H54 121.2
C56 C55 C54 121.2(8)
C56 C55 H55 119.4
C54 C55 H55 119.4
C55 C56 C51 121.3(8)
C55 C56 H56 119.3
C51 C56 H56 119.3
Cl1A C57A Cl2 121.0(11)
Cl1A C57A H57A 107.1
Cl2 C57A H57A 107.1
Cl1A C57A H57B 107.1
Cl2 C57A H57B 107.1
H57A C57A H57B 106.8
Cl1B C57B Cl2 110.9(13)
Cl1B C57B H57C 109.5
Cl2 C57B H57C 109.5
Cl1B C57B H57D 109.5
Cl2 C57B H57D 109.5
H57C C57B H57D 108.0

loop_
_geom_bond_atom_site_label_1
_geom_bond_atom_site_label_2
_geom_bond_distance
Pt1 N2 2.048(4)
Pt1 P1 2.2704(14)
Pt1 P2 2.3199(16)
Pt1 P3 2.3219(15)
P1 C1 1.745(6)
P1 C5 1.829(6)
P1 C11 1.831(6)
P1 P2 2.667(2)
P2 C1 1.758(6)
P2 C17 1.823(6)
P2 C23 1.824(6)
P3 C29 1.765(6)
P3 C33 1.820(5)
P3 C39 1.823(6)
P4 C29 1.781(6)
P4 C45 1.845(6)
P4 C51 1.854(7)
N1 C2 1.289(8)
N1 C3 1.492(8)
N2 C30 1.333(7)
N2 C31 1.466(7)
O1 C2 1.359(7)
O1 C4 1.451(7)
O2 C30 1.350(6)
O2 C32 1.454(7)
C1 C2 1.432(8)
C3 C4 1.491(11)
C3 H3A 0.9700
C3 H3B 0.9700
C4 H4A 0.9700
C4 H4B 0.9700
C5 C6 1.374(8)
C5 C10 1.396(8)
C6 C7 1.390(8)
C6 H6 0.9300
C7 C8 1.366(9)
C7 H7 0.9300
C8 C9 1.374(10)
C8 H8 0.9300
C9 C10 1.382(8)
C9 H9 0.9300
C10 H10 0.9300
C11 C12 1.393(9)
C11 C16 1.396(9)
C12 C13 1.385(9)
C12 H12 0.9300
C13 C14 1.378(10)
C13 H13 0.9300
C14 C15 1.357(11)
C14 H14 0.9300
C15 C16 1.376(9)
C15 H15 0.9300
C16 H16 0.9300
C17 C18 1.381(8)
C17 C22 1.402(8)
C18 C19 1.398(9)
C18 H18 0.9300
C19 C20 1.367(9)
C19 H19 0.9300
C20 C21 1.366(9)
C20 H20 0.9300
C21 C22 1.384(9)
C21 H21 0.9300
C22 H22 0.9300
C23 C24 1.387(8)
C23 C28 1.388(8)
C24 C25 1.393(8)
C24 H24 0.9300
C25 C26 1.378(9)
C25 H25 0.9300
C26 C27 1.373(9)
C26 H26 0.9300
C27 C28 1.387(8)
C27 H27 0.9300
C28 H28 0.9300
C29 C30 1.388(8)
C31 C32 1.519(8)
C31 H31A 0.9700
C31 H31B 0.9700
C32 H32A 0.9700
C32 H32B 0.9700
C33 C38 1.390(8)
C33 C34 1.391(8)
C34 C35 1.376(8)
C34 H34 0.9300
C35 C36 1.381(8)
C35 H35 0.9300
C36 C37 1.376(9)
C36 H36 0.9300
C37 C38 1.381(8)
C37 H37 0.9300
C38 H38 0.9300
C39 C40 1.397(8)
C39 C44 1.397(9)
C40 C41 1.369(8)
C40 H40 0.9300
C41 C42 1.384(9)
C41 H41 0.9300
C42 C43 1.379(9)
C42 H42 0.9300
C43 C44 1.390(9)
C43 H43 0.9300
C44 H44 0.9300
C45 C50 1.387(8)
C45 C46 1.391(9)
C46 C47 1.398(9)
C46 H46 0.9300
C47 C48 1.339(9)
C47 H47 0.9300
C48 C49 1.383(9)
C48 H48 0.9300
C49 C50 1.388(9)
C49 H49 0.9300
C50 H50 0.9300
C51 C52 1.374(9)
C51 C56 1.386(8)
C52 C53 1.397(9)
C52 H52 0.9300
C53 C54 1.347(10)
C53 H53 0.9300
C54 C55 1.393(12)
C54 H54 0.9300
C55 C56 1.380(11)
C55 H55 0.9300
C56 H56 0.9300
C57A Cl1A 1.68(2)
C57A Cl2 1.683(19)
C57A H57A 0.9700
C57A H57B 0.9700
C57B Cl1B 1.75(3)
C57B Cl2 1.75(2)
C57B H57C 0.9700
C57B H57D 0.9700
